data_2231947
loop_
_publ_author_name
'Fun, Hoong-Kun'
'Hemamalini, Madhukar'
'Shanmugavelan, Poovan'
'Ponnuswamy, Alagusundaram'
'Jagatheesan, Rathinavel'

_publ_section_title
;
 3-Benzyl-2-phenyl-1,3-thiazolidin-4-one
;
_journal_coeditor_code IS2778
_journal_issue 10
_journal_name_full 'Acta Crystallographica Section E'
_journal_page_first o2706
_journal_paper_doi 10.1107/S1600536811037706
_journal_volume 67
_journal_year 2011
_chemical_formula_iupac 'C16 H15 N O S'
_chemical_formula_moiety 'C16 H15 N O S'
_chemical_formula_sum 'C16 H15 N O S'
_chemical_formula_weight 269.35
_chemical_name_systematic
;
3-Benzyl-2-phenyl-1,3-thiazolidin-4-one
;
_space_group_IT_number 14
_symmetry_cell_setting monoclinic
_symmetry_space_group_name_Hall '-P 2ybc'
_symmetry_space_group_name_H-M 'P 1 21/c 1'
_atom_sites_solution_hydrogens geom
_atom_sites_solution_primary direct
_atom_sites_solution_secondary difmap
_audit_creation_method SHELXL-97
_cell_angle_alpha 90.00
_cell_angle_beta 104.305(2)
_cell_angle_gamma 90.00
_cell_formula_units_Z 4
_cell_length_a 13.5734(15)
_cell_length_b 10.1402(11)
_cell_length_c 10.1496(11)
_cell_measurement_reflns_used 4044
_cell_measurement_temperature 296(2)
_cell_measurement_theta_max 24.87
_cell_measurement_theta_min 2.89
_cell_volume 1353.6(3)
_computing_cell_refinement 'SAINT (Bruker, 2009)'
_computing_data_collection 'APEX2 (Bruker, 2009)'
_computing_data_reduction 'SAINT (Bruker, 2009)'
_computing_molecular_graphics 'SHELXTL (Sheldrick, 2008)'
_computing_publication_material 'SHELXTL (Sheldrick, 2008) and PLATON (Spek, 2009)'
_computing_structure_refinement 'SHELXTL (Sheldrick, 2008)'
_computing_structure_solution 'SHELXTL (Sheldrick, 2008)'
_diffrn_ambient_temperature 296(2)
_diffrn_measured_fraction_theta_full 0.996
_diffrn_measured_fraction_theta_max 0.996
_diffrn_measurement_device_type
;
Bruker APEXII DUO CCD area-detector
;
_diffrn_measurement_method '\f and \w'
_diffrn_radiation_monochromator graphite
_diffrn_radiation_source 'fine-focus sealed tube'
_diffrn_radiation_type MoK\a
_diffrn_radiation_wavelength 0.71073
_diffrn_reflns_av_R_equivalents 0.0413
_diffrn_reflns_av_sigmaI/netI 0.0310
_diffrn_reflns_limit_h_max 19
_diffrn_reflns_limit_h_min -19
_diffrn_reflns_limit_k_max 14
_diffrn_reflns_limit_k_min -14
_diffrn_reflns_limit_l_max 14
_diffrn_reflns_limit_l_min -14
_diffrn_reflns_number 21164
_diffrn_reflns_theta_full 30.15
_diffrn_reflns_theta_max 30.15
_diffrn_reflns_theta_min 1.55
_diffrn_standards_number 0
_exptl_absorpt_coefficient_mu 0.230
_exptl_absorpt_correction_T_max 0.9854
_exptl_absorpt_correction_T_min 0.9125
_exptl_absorpt_correction_type multi-scan
_exptl_absorpt_process_details '(SADABS; Bruker, 2009)'
_exptl_crystal_colour colourless
_exptl_crystal_density_diffrn 1.322
_exptl_crystal_density_method 'not measured'
_exptl_crystal_description plate
_exptl_crystal_F_000 568
_exptl_crystal_size_max 0.41
_exptl_crystal_size_mid 0.19
_exptl_crystal_size_min 0.06
_refine_diff_density_max 0.205
_refine_diff_density_min -0.252
_refine_ls_extinction_method none
_refine_ls_goodness_of_fit_ref 1.050
_refine_ls_hydrogen_treatment constr
_refine_ls_matrix_type full
_refine_ls_number_parameters 172
_refine_ls_number_reflns 3990
_refine_ls_number_restraints 0
_refine_ls_restrained_S_all 1.050
_refine_ls_R_factor_all 0.0647
_refine_ls_R_factor_gt 0.0404
_refine_ls_shift/su_max 0.001
_refine_ls_shift/su_mean 0.000
_refine_ls_structure_factor_coef Fsqd
_refine_ls_weighting_details 'calc w=1/[\s^2^(Fo^2^)+(0.0448P)^2^+0.2789P] where P=(Fo^2^+2Fc^2^)/3'
_refine_ls_weighting_scheme calc
_refine_ls_wR_factor_gt 0.0989
_refine_ls_wR_factor_ref 0.1123
_reflns_number_gt 2813
_reflns_number_total 3990
_reflns_threshold_expression I>2\s(I)
_cod_data_source_file is2778.cif
_cod_data_source_block I
_cod_original_sg_symbol_H-M 'P 21/c'
_cod_database_code 2231947
_cod_database_fobs_code 2231947

loop_
_symmetry_equiv_pos_as_xyz
'x, y, z'
'-x, y+1/2, -z+1/2'
'-x, -y, -z'
'x, -y-1/2, z-1/2'

loop_
_atom_site_type_symbol
_atom_site_label
_atom_site_fract_x
_atom_site_fract_y
_atom_site_fract_z
_atom_site_U_iso_or_equiv
_atom_site_adp_type
_atom_site_calc_flag
_atom_site_refinement_flags
_atom_site_occupancy
_atom_site_symmetry_multiplicity
S S1 0.04954(3) 0.22379(4) 0.22886(4) 0.04505(12) Uani d . 1 1
O O1 0.16669(11) 0.46692(11) 0.51751(13) 0.0650(4) Uani d . 1 1
N N1 0.21308(9) 0.28385(11) 0.41853(12) 0.0389(3) Uani d . 1 1
C C1 0.34627(12) 0.44309(17) 0.30014(17) 0.0510(4) Uani d . 1 1
H H1A 0.2783 0.4676 0.2838 0.061 Uiso calc R 1 1
C C2 0.40708(14) 0.49962(19) 0.22451(19) 0.0582(4) Uani d . 1 1
H H2A 0.3798 0.5617 0.1580 0.070 Uiso calc R 1 1
C C3 0.50706(14) 0.4646(2) 0.2471(2) 0.0637(5) Uani d . 1 1
H H3A 0.5481 0.5024 0.1963 0.076 Uiso calc R 1 1
C C4 0.54623(15) 0.3732(2) 0.3454(3) 0.0810(7) Uani d . 1 1
H H4A 0.6143 0.3492 0.3613 0.097 Uiso calc R 1 1
C C5 0.48589(14) 0.3161(2) 0.4212(2) 0.0650(5) Uani d . 1 1
H H5A 0.5136 0.2538 0.4873 0.078 Uiso calc R 1 1
C C6 0.38484(11) 0.35067(14) 0.39972(15) 0.0410(3) Uani d . 1 1
C C7 0.32037(12) 0.29270(17) 0.48752(16) 0.0479(4) Uani d . 1 1
H H7A 0.3454 0.2052 0.5166 0.057 Uiso calc R 1 1
H H7B 0.3278 0.3467 0.5683 0.057 Uiso calc R 1 1
C C8 0.14552(12) 0.37589(14) 0.43636(15) 0.0434(3) Uani d . 1 1
C C9 0.04128(13) 0.35455(17) 0.34511(19) 0.0533(4) Uani d . 1 1
H H9A 0.0173 0.4347 0.2953 0.064 Uiso calc R 1 1
H H9B -0.0061 0.3309 0.3987 0.064 Uiso calc R 1 1
C C10 0.17936(10) 0.17886(13) 0.32051(14) 0.0358(3) Uani d . 1 1
H H10A 0.2225 0.1788 0.2560 0.043 Uiso calc R 1 1
C C11 0.18426(10) 0.04347(13) 0.38516(13) 0.0350(3) Uani d . 1 1
C C12 0.14070(11) 0.02045(14) 0.49347(15) 0.0420(3) Uani d . 1 1
H H12A 0.1104 0.0896 0.5291 0.050 Uiso calc R 1 1
C C13 0.14219(12) -0.10439(16) 0.54857(17) 0.0499(4) Uani d . 1 1
H H13A 0.1127 -0.1188 0.6209 0.060 Uiso calc R 1 1
C C14 0.18706(13) -0.20754(16) 0.49698(19) 0.0547(4) Uani d . 1 1
H H14A 0.1879 -0.2915 0.5342 0.066 Uiso calc R 1 1
C C15 0.23077(14) -0.18557(16) 0.38958(19) 0.0561(4) Uani d . 1 1
H H15A 0.2611 -0.2550 0.3544 0.067 Uiso calc R 1 1
C C16 0.22959(12) -0.06032(15) 0.33392(16) 0.0455(4) Uani d . 1 1
H H16A 0.2594 -0.0461 0.2619 0.055 Uiso calc R 1 1

loop_
_atom_site_aniso_label
_atom_site_aniso_U_11
_atom_site_aniso_U_22
_atom_site_aniso_U_33
_atom_site_aniso_U_12
_atom_site_aniso_U_13
_atom_site_aniso_U_23
S1 0.0441(2) 0.0416(2) 0.0451(2) -0.00081(16) 0.00278(16) 0.00479(16)
O1 0.0919(10) 0.0400(6) 0.0633(7) -0.0033(6) 0.0195(7) -0.0119(6)
N1 0.0399(6) 0.0325(6) 0.0436(6) -0.0060(5) 0.0088(5) -0.0002(5)
C1 0.0404(8) 0.0553(10) 0.0561(9) 0.0005(7) 0.0099(7) 0.0130(7)
C2 0.0548(10) 0.0599(11) 0.0594(10) -0.0048(8) 0.0132(8) 0.0154(8)
C3 0.0508(10) 0.0721(13) 0.0721(12) -0.0090(9) 0.0225(9) 0.0089(10)
C4 0.0441(10) 0.0872(16) 0.1158(18) 0.0105(10) 0.0273(11) 0.0296(14)
C5 0.0480(10) 0.0596(11) 0.0852(13) 0.0083(8) 0.0119(9) 0.0229(10)
C6 0.0383(7) 0.0363(7) 0.0452(8) -0.0057(6) 0.0041(6) -0.0011(6)
C7 0.0456(8) 0.0481(9) 0.0450(8) -0.0090(7) 0.0020(7) 0.0074(7)
C8 0.0561(9) 0.0309(7) 0.0462(8) -0.0036(6) 0.0185(7) 0.0023(6)
C9 0.0496(9) 0.0456(9) 0.0662(10) 0.0059(7) 0.0173(8) -0.0016(8)
C10 0.0372(7) 0.0346(7) 0.0369(7) -0.0029(5) 0.0117(5) -0.0001(5)
C11 0.0339(7) 0.0319(6) 0.0382(7) -0.0008(5) 0.0069(5) -0.0012(5)
C12 0.0450(8) 0.0365(7) 0.0472(8) -0.0005(6) 0.0165(6) 0.0010(6)
C13 0.0495(9) 0.0448(9) 0.0555(9) -0.0074(7) 0.0130(7) 0.0118(7)
C14 0.0547(10) 0.0337(8) 0.0667(11) -0.0038(7) -0.0020(8) 0.0079(7)
C15 0.0611(11) 0.0368(8) 0.0649(11) 0.0126(7) 0.0050(9) -0.0067(7)
C16 0.0471(8) 0.0443(8) 0.0451(8) 0.0074(7) 0.0111(7) -0.0034(6)

loop_
_atom_type_symbol
_atom_type_description
_atom_type_scat_dispersion_real
_atom_type_scat_dispersion_imag
_atom_type_scat_source
C C 0.0033 0.0016 'International Tables Vol C Tables 4.2.6.8 and 6.1.1.4'
H H 0.0000 0.0000 'International Tables Vol C Tables 4.2.6.8 and 6.1.1.4'
N N 0.0061 0.0033 'International Tables Vol C Tables 4.2.6.8 and 6.1.1.4'
O O 0.0106 0.0060 'International Tables Vol C Tables 4.2.6.8 and 6.1.1.4'
S S 0.1246 0.1234 'International Tables Vol C Tables 4.2.6.8 and 6.1.1.4'

loop_
_geom_angle_atom_site_label_1
_geom_angle_atom_site_label_2
_geom_angle_atom_site_label_3
_geom_angle
C9 S1 C10 93.34(7)
C8 N1 C10 119.26(12)
C8 N1 C7 121.65(13)
C10 N1 C7 118.93(12)
C2 C1 C6 121.10(15)
C2 C1 H1A 119.4
C6 C1 H1A 119.4
C3 C2 C1 120.23(17)
C3 C2 H2A 119.9
C1 C2 H2A 119.9
C2 C3 C4 119.27(17)
C2 C3 H3A 120.4
C4 C3 H3A 120.4
C3 C4 C5 120.83(18)
C3 C4 H4A 119.6
C5 C4 H4A 119.6
C6 C5 C4 120.54(17)
C6 C5 H5A 119.7
C4 C5 H5A 119.7
C5 C6 C1 118.02(15)
C5 C6 C7 120.33(14)
C1 C6 C7 121.60(14)
N1 C7 C6 113.35(12)
N1 C7 H7A 108.9
C6 C7 H7A 108.9
N1 C7 H7B 108.9
C6 C7 H7B 108.9
H7A C7 H7B 107.7
O1 C8 N1 123.85(15)
O1 C8 C9 123.53(15)
N1 C8 C9 112.62(13)
C8 C9 S1 107.99(11)
C8 C9 H9A 110.1
S1 C9 H9A 110.1
C8 C9 H9B 110.1
S1 C9 H9B 110.1
H9A C9 H9B 108.4
N1 C10 C11 113.25(11)
N1 C10 S1 105.43(9)
C11 C10 S1 112.22(9)
N1 C10 H10A 108.6
C11 C10 H10A 108.6
S1 C10 H10A 108.6
C16 C11 C12 119.00(13)
C16 C11 C10 120.14(13)
C12 C11 C10 120.83(12)
C13 C12 C11 120.47(14)
C13 C12 H12A 119.8
C11 C12 H12A 119.8
C14 C13 C12 120.36(16)
C14 C13 H13A 119.8
C12 C13 H13A 119.8
C13 C14 C15 119.60(15)
C13 C14 H14A 120.2
C15 C14 H14A 120.2
C14 C15 C16 120.29(15)
C14 C15 H15A 119.9
C16 C15 H15A 119.9
C11 C16 C15 120.28(15)
C11 C16 H16A 119.9
C15 C16 H16A 119.9

loop_
_geom_bond_atom_site_label_1
_geom_bond_atom_site_label_2
_geom_bond_distance
S1 C9 1.7967(17)
S1 C10 1.8352(14)
O1 C8 1.2231(18)
N1 C8 1.3515(19)
N1 C10 1.4518(18)
N1 C7 1.4544(19)
C1 C2 1.383(2)
C1 C6 1.383(2)
C1 H1A 0.9300
C2 C3 1.366(3)
C2 H2A 0.9300
C3 C4 1.369(3)
C3 H3A 0.9300
C4 C5 1.382(3)
C4 H4A 0.9300
C5 C6 1.380(2)
C5 H5A 0.9300
C6 C7 1.513(2)
C7 H7A 0.9700
C7 H7B 0.9700
C8 C9 1.503(2)
C9 H9A 0.9700
C9 H9B 0.9700
C10 C11 1.5160(19)
C10 H10A 0.9800
C11 C16 1.3838(19)
C11 C12 1.391(2)
C12 C13 1.382(2)
C12 H12A 0.9300
C13 C14 1.377(2)
C13 H13A 0.9300
C14 C15 1.382(3)
C14 H14A 0.9300
C15 C16 1.389(2)
C15 H15A 0.9300
C16 H16A 0.9300

loop_
_geom_hbond_atom_site_label_D
_geom_hbond_atom_site_label_H
_geom_hbond_atom_site_label_A
_geom_hbond_site_symmetry_A
_geom_hbond_distance_DH
_geom_hbond_distance_HA
_geom_hbond_distance_DA
_geom_hbond_angle_DHA
_geom_hbond_publ_flag
C14 H14A O1 1_545 0.93 2.47 3.323(2) 153 yes
C2 H2A Cg1 4_554 0.93 2.99 3.705(3) 134 yes

loop_
_geom_torsion_atom_site_label_1
_geom_torsion_atom_site_label_2
_geom_torsion_atom_site_label_3
_geom_torsion_atom_site_label_4
_geom_torsion
C6 C1 C2 C3 0.1(3)
C1 C2 C3 C4 -0.1(3)
C2 C3 C4 C5 0.2(4)
C3 C4 C5 C6 -0.3(4)
C4 C5 C6 C1 0.3(3)
C4 C5 C6 C7 -177.10(19)
C2 C1 C6 C5 -0.2(3)
C2 C1 C6 C7 177.17(16)
C8 N1 C7 C6 -98.30(17)
C10 N1 C7 C6 77.04(17)
C5 C6 C7 N1 -151.78(16)
C1 C6 C7 N1 30.9(2)
C10 N1 C8 O1 179.17(14)
C7 N1 C8 O1 -5.5(2)
C10 N1 C8 C9 -1.01(18)
C7 N1 C8 C9 174.31(13)
O1 C8 C9 S1 172.54(13)
N1 C8 C9 S1 -7.28(16)
C10 S1 C9 C8 10.22(12)
C8 N1 C10 C11 -114.56(14)
C7 N1 C10 C11 69.99(16)
C8 N1 C10 S1 8.50(15)
C7 N1 C10 S1 -166.95(10)
C9 S1 C10 N1 -10.43(10)
C9 S1 C10 C11 113.28(11)
N1 C10 C11 C16 -131.16(14)
S1 C10 C11 C16 109.62(13)
N1 C10 C11 C12 50.93(18)
S1 C10 C11 C12 -68.30(15)
C16 C11 C12 C13 -0.4(2)
C10 C11 C12 C13 177.59(13)
C11 C12 C13 C14 0.1(2)
C12 C13 C14 C15 0.0(3)
C13 C14 C15 C16 0.0(3)
C12 C11 C16 C15 0.4(2)
C10 C11 C16 C15 -177.53(14)
C14 C15 C16 C11 -0.3(2)

loop_
_cod_related_entry_id
_cod_related_entry_database
_cod_related_entry_code
1 ChemSpider 202069
